data_4132472
loop_
_publ_author_name
'Liu, Wenqi'
'Oliver, Allen G.'
'Smith, Bradley D.'

_publ_section_title
;
 Macrocyclic Receptor for Precious Gold, Platinum, or Palladium
 Coordination Complexes.
;
_journal_issue 22
_journal_name_full 'Journal of the American Chemical Society'
_journal_page_first 6810
_journal_page_last 6813
_journal_paper_doi 10.1021/jacs.8b04155
_journal_volume 140
_journal_year 2018
_chemical_formula_moiety 'C48 H96 N4 O4, 2(C16 H36 N), Cl6 Pd2'
_chemical_formula_sum 'C80 H132 Cl6 N6 O4 Pd2'
_chemical_formula_weight 1667.41
_space_group_crystal_system triclinic
_space_group_IT_number 2
_space_group_name_Hall '-P 1'
_space_group_name_H-M_alt 'P -1'
_atom_sites_solution_hydrogens geom
_atom_sites_solution_primary dual
_atom_sites_solution_secondary difmap
_audit_creation_method SHELXL-2018/1
_cell_angle_alpha 102.685(2)
_cell_angle_beta 95.062(2)
_cell_angle_gamma 112.999(2)
_cell_formula_units_Z 1
_cell_length_a 11.4123(7)
_cell_length_b 13.8383(8)
_cell_length_c 14.9653(9)
_cell_measurement_reflns_used 9988
_cell_measurement_temperature 120(2)
_cell_measurement_theta_max 28.28
_cell_measurement_theta_min 2.20
_cell_volume 2082.2(2)
_computing_cell_refinement 'Bruker SAINT (Bruker, 2015)'
_computing_data_collection 'Bruker APEX-3 (Bruker, 2015)'
_computing_data_reduction 'Bruker SAINT (Bruker, 2015)'
_computing_molecular_graphics 'Bruker XP (Bruker, 2015)'
_computing_publication_material 'CIFTAB (Sheldrick, 2008)'
_computing_structure_refinement 'SHELXL-2018/1 (Sheldrick, 2015)'
_computing_structure_solution 'SHELXT-2014/2 (Sheldrick, 2015)'
_diffrn_ambient_temperature 120(2)
_diffrn_detector_area_resol_mean 8.33
_diffrn_measured_fraction_theta_full 1.000
_diffrn_measured_fraction_theta_max 0.998
_diffrn_measurement_device_type 'Bruker APEX-II'
_diffrn_measurement_method 'combination of \w and \f-scans '
_diffrn_radiation_type MoK\a
_diffrn_radiation_wavelength 0.71073
_diffrn_reflns_av_R_equivalents 0.0380
_diffrn_reflns_av_unetI/netI 0.0238
_diffrn_reflns_Laue_measured_fraction_full 1.000
_diffrn_reflns_Laue_measured_fraction_max 0.998
_diffrn_reflns_limit_h_max 15
_diffrn_reflns_limit_h_min -15
_diffrn_reflns_limit_k_max 18
_diffrn_reflns_limit_k_min -18
_diffrn_reflns_limit_l_max 19
_diffrn_reflns_limit_l_min -19
_diffrn_reflns_number 81093
_diffrn_reflns_point_group_measured_fraction_full 1.000
_diffrn_reflns_point_group_measured_fraction_max 0.998
_diffrn_reflns_theta_full 25.242
_diffrn_reflns_theta_max 28.369
_diffrn_reflns_theta_min 1.664
_diffrn_source 'fine-focus sealed tube'
_exptl_absorpt_coefficient_mu 0.674
_exptl_absorpt_correction_T_max 0.9956
_exptl_absorpt_correction_T_min 0.9545
_exptl_absorpt_correction_type numerical
_exptl_absorpt_process_details 'SADABS (Krause et al., 2015)'
_exptl_crystal_colour orange/bronze
_exptl_crystal_density_diffrn 1.330
_exptl_crystal_description block
_exptl_crystal_F_000 880
_exptl_crystal_size_max 0.133
_exptl_crystal_size_mid 0.088
_exptl_crystal_size_min 0.061
_refine_diff_density_max 3.695
_refine_diff_density_min -0.686
_refine_diff_density_rms 0.102
_refine_ls_extinction_method none
_refine_ls_goodness_of_fit_ref 1.034
_refine_ls_hydrogen_treatment constr
_refine_ls_matrix_type full
_refine_ls_number_parameters 453
_refine_ls_number_reflns 10385
_refine_ls_number_restraints 0
_refine_ls_restrained_S_all 1.034
_refine_ls_R_factor_all 0.0514
_refine_ls_R_factor_gt 0.0410
_refine_ls_shift/su_max 0.001
_refine_ls_shift/su_mean 0.000
_refine_ls_structure_factor_coef Fsqd
_refine_ls_weighting_details 'w=1/[\s^2^(Fo^2^)+(0.0510P)^2^+4.8306P] where P=(Fo^2^+2Fc^2^)/3'
_refine_ls_weighting_scheme calc
_refine_ls_wR_factor_gt 0.1049
_refine_ls_wR_factor_ref 0.1106
_reflns_Friedel_coverage 0.000
_reflns_number_gt 8789
_reflns_number_total 10385
_reflns_threshold_expression 'I > 2\s(I)'
_cod_data_source_file ja8b04155_si_008.cif
_cod_data_source_block nd1807
_cod_database_code 4132472
_shelx_shelxl_version_number 2018/1
_shelx_space_group_comment
;
The symmetry employed for this shelxl refinement is uniquely defined
by the following loop, which should always be used as a source of
symmetry information in preference to the above space-group names.
They are only intended as comments.
;
_shelx_estimated_absorpt_t_min 0.916
_shelx_estimated_absorpt_t_max 0.960
_diffrn_source_monochromator 'Bruker TRIUMPH curved-graphite'

loop_
_space_group_symop_operation_xyz
'x, y, z'
'-x, -y, -z'

loop_
_atom_site_label
_atom_site_type_symbol
_atom_site_fract_x
_atom_site_fract_y
_atom_site_fract_z
_atom_site_U_iso_or_equiv
_atom_site_adp_type
_atom_site_occupancy
_atom_site_site_symmetry_order
_atom_site_calc_flag
_atom_site_refinement_flags_posn
_atom_site_refinement_flags_adp
Pd1 Pd 0.38817(2) 0.37586(2) 0.43341(2) 0.01331(6) Uani 1 1 d . .
Cl1 Cl 0.46149(6) 0.46768(5) 0.59241(4) 0.01527(12) Uani 1 1 d . .
Cl2 Cl 0.24520(7) 0.22408(5) 0.46461(4) 0.02095(14) Uani 1 1 d . .
Cl3 Cl 0.32763(7) 0.29522(5) 0.27733(4) 0.02167(14) Uani 1 1 d . .
O1 O 0.5431(3) 0.1712(2) 0.74336(18) 0.0408(7) Uani 1 1 d . .
O2 O 0.0595(2) 0.37799(19) 0.75894(15) 0.0269(5) Uani 1 1 d . .
N1 N 0.5436(2) 0.2784(2) 0.65008(17) 0.0237(5) Uani 1 1 d . .
H1N H 0.505743 0.316051 0.629710 0.028 Uiso 1 1 calc R U
N2 N 0.1509(2) 0.37115(19) 0.63139(15) 0.0173(4) Uani 1 1 d . .
H2N H 0.206113 0.351956 0.603152 0.021 Uiso 1 1 calc R U
C1 C 0.6516(3) 0.2670(3) 0.6090(2) 0.0267(7) Uani 1 1 d . .
H1A H 0.619378 0.193803 0.564016 0.032 Uiso 1 1 calc R U
H1B H 0.718736 0.272578 0.658966 0.032 Uiso 1 1 calc R U
C2 C 0.5020(3) 0.2326(3) 0.7177(2) 0.0226(6) Uani 1 1 d . .
C3 C 0.4062(3) 0.2649(2) 0.76417(19) 0.0184(5) Uani 1 1 d . .
C4 C 0.3160(2) 0.2889(2) 0.71547(18) 0.0150(5) Uani 1 1 d . .
H4 H 0.308787 0.279267 0.650066 0.018 Uiso 1 1 calc R U
C5 C 0.2364(2) 0.3271(2) 0.76367(18) 0.0146(5) Uani 1 1 d . .
C6 C 0.2470(3) 0.3391(2) 0.85946(18) 0.0162(5) Uani 1 1 d . .
H6 H 0.192778 0.365486 0.891851 0.019 Uiso 1 1 calc R U
C7 C 0.3351(3) 0.3134(2) 0.90915(18) 0.0178(5) Uani 1 1 d . .
C8 C 0.4128(3) 0.2749(2) 0.85924(19) 0.0203(5) Uani 1 1 d . .
H8 H 0.471880 0.254911 0.890950 0.024 Uiso 1 1 calc R U
C9 C 0.1405(2) 0.3601(2) 0.71736(18) 0.0154(5) Uani 1 1 d . .
C10 C 0.0738(3) 0.4140(2) 0.58266(19) 0.0193(5) Uani 1 1 d . .
H10A H 0.037488 0.452056 0.628367 0.023 Uiso 1 1 calc R U
H10B H 0.000392 0.352411 0.537018 0.023 Uiso 1 1 calc R U
C11 C 0.1544(2) 0.4931(2) 0.53175(18) 0.0161(5) Uani 1 1 d . .
C12 C 0.1350(3) 0.4626(2) 0.43363(18) 0.0183(5) Uani 1 1 d . .
C13 C 0.2009(3) 0.5409(3) 0.38815(19) 0.0207(6) Uani 1 1 d . .
C14 C 0.2880(3) 0.6463(2) 0.4407(2) 0.0199(5) Uani 1 1 d . .
C15 C 0.3162(3) 0.6732(2) 0.5382(2) 0.0188(5) Uani 1 1 d . .
C16 C 0.2469(2) 0.5966(2) 0.58410(18) 0.0159(5) Uani 1 1 d . .
C17 C 0.3425(3) 0.3215(2) 1.01361(18) 0.0201(5) Uani 1 1 d . .
C18 C 0.2608(3) 0.2075(3) 1.0222(2) 0.0308(7) Uani 1 1 d . .
H18A H 0.295817 0.156655 0.993028 0.046 Uiso 1 1 calc R U
H18B H 0.170929 0.182716 0.990774 0.046 Uiso 1 1 calc R U
H18C H 0.263325 0.209987 1.088327 0.046 Uiso 1 1 calc R U
C19 C 0.4825(3) 0.3599(3) 1.0644(2) 0.0376(8) Uani 1 1 d . .
H19A H 0.515842 0.306488 1.038688 0.056 Uiso 1 1 calc R U
H19B H 0.484111 0.366854 1.131157 0.056 Uiso 1 1 calc R U
H19C H 0.536875 0.430931 1.055833 0.056 Uiso 1 1 calc R U
C20 C 0.2896(5) 0.4008(4) 1.0624(2) 0.0449(10) Uani 1 1 d . .
H20A H 0.197699 0.374430 1.035016 0.067 Uiso 1 1 calc R U
H20B H 0.338351 0.473296 1.054155 0.067 Uiso 1 1 calc R U
H20C H 0.298952 0.405522 1.129098 0.067 Uiso 1 1 calc R U
C21 C 0.0424(3) 0.3487(3) 0.3763(2) 0.0273(6) Uani 1 1 d . .
H21A H 0.037005 0.296841 0.412740 0.041 Uiso 1 1 calc R U
H21B H 0.074018 0.328889 0.319293 0.041 Uiso 1 1 calc R U
H21C H -0.043732 0.346481 0.359499 0.041 Uiso 1 1 calc R U
C22 C 0.1760(3) 0.5100(3) 0.2825(2) 0.0305(7) Uani 1 1 d . .
H22A H 0.188822 0.443685 0.258771 0.046 Uiso 1 1 calc R U
H22B H 0.236295 0.569723 0.261724 0.046 Uiso 1 1 calc R U
H22C H 0.086578 0.496462 0.258622 0.046 Uiso 1 1 calc R U
C23 C 0.4211(3) 0.7829(3) 0.5954(2) 0.0275(6) Uani 1 1 d . .
H23A H 0.483846 0.812729 0.556924 0.041 Uiso 1 1 calc R U
H23B H 0.465456 0.773534 0.649742 0.041 Uiso 1 1 calc R U
H23C H 0.381745 0.833307 0.616366 0.041 Uiso 1 1 calc R U
C24 C 0.2746(3) 0.6279(3) 0.68965(19) 0.0222(6) Uani 1 1 d . .
H24A H 0.203267 0.577264 0.711389 0.033 Uiso 1 1 calc R U
H24B H 0.282734 0.702456 0.714043 0.033 Uiso 1 1 calc R U
H24C H 0.355716 0.624220 0.711918 0.033 Uiso 1 1 calc R U
N3 N 0.1809(2) 0.92857(18) 0.21947(16) 0.0185(5) Uani 1 1 d . .
C25 C 0.2382(4) 0.9669(3) 0.3239(2) 0.0327(7) Uani 1 1 d . .
H25A H 0.323623 0.963928 0.331793 0.039 Uiso 1 1 calc R U
H25B H 0.253912 1.044490 0.347231 0.039 Uiso 1 1 calc R U
C26 C 0.1601(5) 0.9056(3) 0.3844(3) 0.0460(10) Uani 1 1 d . .
H26A H 0.145882 0.828121 0.364917 0.055 Uiso 1 1 calc R U
H26B H 0.074582 0.908646 0.379672 0.055 Uiso 1 1 calc R U
C27 C 0.2401(5) 0.9622(4) 0.4881(3) 0.0549(11) Uani 1 1 d . .
H27A H 0.326575 0.961270 0.490639 0.066 Uiso 1 1 calc R U
H27B H 0.253166 1.039481 0.506115 0.066 Uiso 1 1 calc R U
C28 C 0.1761(6) 0.9088(6) 0.5547(4) 0.0796(18) Uani 1 1 d . .
H28A H 0.222385 0.952901 0.618265 0.119 Uiso 1 1 calc R U
H28B H 0.176139 0.836402 0.543832 0.119 Uiso 1 1 calc R U
H28C H 0.086394 0.901154 0.547079 0.119 Uiso 1 1 calc R U
C29 C 0.1717(3) 0.8146(2) 0.1802(2) 0.0259(6) Uani 1 1 d . .
H29A H 0.256865 0.814916 0.200255 0.031 Uiso 1 1 calc R U
H29B H 0.107570 0.764251 0.208157 0.031 Uiso 1 1 calc R U
C30 C 0.1337(3) 0.7697(2) 0.0755(2) 0.0287(7) Uani 1 1 d . .
H30A H 0.189505 0.823953 0.046267 0.034 Uiso 1 1 calc R U
H30B H 0.042687 0.756952 0.055273 0.034 Uiso 1 1 calc R U
C31 C 0.1474(4) 0.6640(3) 0.0431(3) 0.0439(9) Uani 1 1 d . .
H31A H 0.238064 0.677264 0.065495 0.053 Uiso 1 1 calc R U
H31B H 0.090726 0.610309 0.072438 0.053 Uiso 1 1 calc R U
C32 C 0.1140(5) 0.6154(3) -0.0600(3) 0.0542(12) Uani 1 1 d . .
H32A H 0.127903 0.548556 -0.075325 0.081 Uiso 1 1 calc R U
H32B H 0.169292 0.667800 -0.089914 0.081 Uiso 1 1 calc R U
H32C H 0.022765 0.597702 -0.082567 0.081 Uiso 1 1 calc R U
C33 C 0.2731(3) 1.0095(2) 0.1756(2) 0.0233(6) Uani 1 1 d . .
H33A H 0.229678 0.996201 0.110966 0.028 Uiso 1 1 calc R U
H33B H 0.288023 1.084135 0.210693 0.028 Uiso 1 1 calc R U
C34 C 0.4042(3) 1.0064(3) 0.1721(3) 0.0311(7) Uani 1 1 d . .
H34A H 0.448027 1.017226 0.235951 0.037 Uiso 1 1 calc R U
H34B H 0.391499 0.933828 0.133456 0.037 Uiso 1 1 calc R U
C35 C 0.4887(3) 1.0940(3) 0.1316(3) 0.0357(8) Uani 1 1 d . .
H35A H 0.499294 1.166187 0.169545 0.043 Uiso 1 1 calc R U
H35B H 0.444979 1.082172 0.067432 0.043 Uiso 1 1 calc R U
C36 C 0.6218(4) 1.0948(4) 0.1287(4) 0.0549(12) Uani 1 1 d . .
H36A H 0.672645 1.152474 0.101577 0.082 Uiso 1 1 calc R U
H36B H 0.612026 1.023846 0.090348 0.082 Uiso 1 1 calc R U
H36C H 0.666579 1.108470 0.192197 0.082 Uiso 1 1 calc R U
C37 C 0.0482(3) 0.9287(3) 0.2003(2) 0.0264(6) Uani 1 1 d . .
H37A H 0.023700 0.917467 0.132453 0.032 Uiso 1 1 calc R U
H37B H -0.015460 0.865383 0.216473 0.032 Uiso 1 1 calc R U
C38 C 0.0361(3) 1.0307(3) 0.2519(2) 0.0288(6) Uani 1 1 d . .
H38A H 0.116054 1.095690 0.254406 0.035 Uiso 1 1 calc R U
H38B H 0.027963 1.028578 0.316802 0.035 Uiso 1 1 calc R U
C39 C -0.0811(3) 1.0416(3) 0.2051(2) 0.0301(7) Uani 1 1 d . .
H39A H -0.156392 0.969265 0.186057 0.036 Uiso 1 1 calc R U
H39B H -0.103409 1.091956 0.250879 0.036 Uiso 1 1 calc R U
C40 C -0.0565(4) 1.0841(3) 0.1197(3) 0.0372(8) Uani 1 1 d . .
H40A H -0.135221 1.086860 0.090964 0.056 Uiso 1 1 calc R U
H40B H -0.032838 1.035251 0.074590 0.056 Uiso 1 1 calc R U
H40C H 0.014558 1.157626 0.138769 0.056 Uiso 1 1 calc R U

loop_
_atom_site_aniso_label
_atom_site_aniso_U_11
_atom_site_aniso_U_22
_atom_site_aniso_U_33
_atom_site_aniso_U_23
_atom_site_aniso_U_13
_atom_site_aniso_U_12
Pd1 0.01676(10) 0.01359(10) 0.01045(10) 0.00356(7) 0.00288(7) 0.00713(7)
Cl1 0.0173(3) 0.0152(3) 0.0138(3) 0.0055(2) 0.0039(2) 0.0065(2)
Cl2 0.0280(3) 0.0153(3) 0.0156(3) 0.0034(2) 0.0058(2) 0.0053(3)
Cl3 0.0298(3) 0.0198(3) 0.0111(3) 0.0018(2) 0.0020(2) 0.0078(3)
O1 0.0548(16) 0.0650(17) 0.0480(15) 0.0468(14) 0.0337(13) 0.0502(15)
O2 0.0297(11) 0.0450(13) 0.0259(11) 0.0215(10) 0.0188(9) 0.0271(10)
N1 0.0327(13) 0.0371(14) 0.0261(13) 0.0237(11) 0.0196(11) 0.0292(12)
N2 0.0182(10) 0.0276(12) 0.0158(10) 0.0115(9) 0.0089(8) 0.0156(10)
C1 0.0365(16) 0.0401(18) 0.0296(15) 0.0242(14) 0.0229(13) 0.0319(15)
C2 0.0283(14) 0.0315(15) 0.0227(14) 0.0170(12) 0.0130(11) 0.0209(13)
C3 0.0232(13) 0.0227(13) 0.0183(13) 0.0133(11) 0.0104(10) 0.0135(11)
C4 0.0199(12) 0.0175(12) 0.0125(11) 0.0100(10) 0.0078(9) 0.0089(10)
C5 0.0163(11) 0.0148(12) 0.0141(12) 0.0072(9) 0.0060(9) 0.0058(10)
C6 0.0173(12) 0.0161(12) 0.0156(12) 0.0072(10) 0.0079(9) 0.0051(10)
C7 0.0192(12) 0.0186(13) 0.0133(12) 0.0078(10) 0.0041(10) 0.0038(10)
C8 0.0221(13) 0.0264(14) 0.0187(13) 0.0147(11) 0.0073(10) 0.0117(11)
C9 0.0166(12) 0.0172(12) 0.0150(12) 0.0078(10) 0.0069(9) 0.0071(10)
C10 0.0149(12) 0.0283(14) 0.0203(13) 0.0119(11) 0.0055(10) 0.0116(11)
C11 0.0155(11) 0.0268(14) 0.0144(12) 0.0094(10) 0.0056(9) 0.0149(11)
C12 0.0179(12) 0.0295(14) 0.0142(12) 0.0062(11) 0.0029(10) 0.0168(11)
C13 0.0240(13) 0.0391(16) 0.0144(12) 0.0125(12) 0.0080(10) 0.0254(13)
C14 0.0237(13) 0.0324(15) 0.0214(13) 0.0171(12) 0.0139(11) 0.0230(12)
C15 0.0191(12) 0.0253(14) 0.0218(13) 0.0108(11) 0.0087(10) 0.0163(11)
C16 0.0178(12) 0.0255(13) 0.0127(11) 0.0082(10) 0.0048(9) 0.0156(11)
C17 0.0219(13) 0.0240(14) 0.0113(11) 0.0074(10) 0.0042(10) 0.0048(11)
C18 0.0336(17) 0.0313(16) 0.0142(13) 0.0121(12) 0.0018(12) -0.0024(13)
C19 0.0246(16) 0.053(2) 0.0181(15) 0.0118(15) -0.0020(12) -0.0008(15)
C20 0.078(3) 0.057(2) 0.0174(15) 0.0121(16) 0.0178(17) 0.044(2)
C21 0.0280(15) 0.0332(16) 0.0191(14) 0.0013(12) 0.0013(11) 0.0151(13)
C22 0.0395(17) 0.053(2) 0.0153(13) 0.0142(14) 0.0109(12) 0.0332(17)
C23 0.0275(15) 0.0251(15) 0.0327(16) 0.0105(13) 0.0066(13) 0.0125(13)
C24 0.0268(14) 0.0297(15) 0.0131(12) 0.0053(11) 0.0024(10) 0.0156(12)
N3 0.0243(12) 0.0143(10) 0.0154(11) 0.0029(8) 0.0003(9) 0.0079(9)
C25 0.051(2) 0.0304(16) 0.0167(14) 0.0009(12) -0.0036(13) 0.0230(16)
C26 0.083(3) 0.053(2) 0.0272(18) 0.0168(17) 0.0194(19) 0.050(2)
C27 0.079(3) 0.048(2) 0.055(3) 0.019(2) 0.021(2) 0.040(2)
C28 0.105(5) 0.120(5) 0.044(3) 0.029(3) 0.025(3) 0.073(4)
C29 0.0369(16) 0.0160(13) 0.0231(14) 0.0055(11) 0.0063(12) 0.0093(12)
C30 0.0326(16) 0.0212(14) 0.0233(15) 0.0012(12) 0.0056(12) 0.0047(12)
C31 0.064(3) 0.0232(17) 0.038(2) 0.0015(15) 0.0166(18) 0.0139(17)
C32 0.070(3) 0.033(2) 0.041(2) -0.0069(17) 0.019(2) 0.010(2)
C33 0.0225(14) 0.0174(13) 0.0280(15) 0.0065(11) 0.0002(11) 0.0072(11)
C34 0.0237(15) 0.0211(15) 0.0438(19) 0.0048(13) 0.0017(13) 0.0080(12)
C35 0.0265(16) 0.0313(17) 0.042(2) 0.0042(15) 0.0080(14) 0.0071(14)
C36 0.0327(19) 0.043(2) 0.074(3) -0.006(2) 0.021(2) 0.0100(17)
C37 0.0200(13) 0.0267(15) 0.0268(15) 0.0026(12) 0.0040(11) 0.0067(12)
C38 0.0287(15) 0.0326(17) 0.0249(15) 0.0038(13) 0.0038(12) 0.0152(13)
C39 0.0247(15) 0.0390(18) 0.0298(16) 0.0088(14) 0.0084(12) 0.0166(14)
C40 0.0365(18) 0.050(2) 0.0345(18) 0.0188(16) 0.0112(15) 0.0235(17)

loop_
_atom_type_symbol
_atom_type_description
_atom_type_scat_dispersion_real
_atom_type_scat_dispersion_imag
_atom_type_scat_source
C C 0.0033 0.0016 'International Tables Vol C Tables 4.2.6.8 and 6.1.1.4'
H H 0.0000 0.0000 'International Tables Vol C Tables 4.2.6.8 and 6.1.1.4'
N N 0.0061 0.0033 'International Tables Vol C Tables 4.2.6.8 and 6.1.1.4'
O O 0.0106 0.0060 'International Tables Vol C Tables 4.2.6.8 and 6.1.1.4'
Cl Cl 0.1484 0.1585 'International Tables Vol C Tables 4.2.6.8 and 6.1.1.4'
Pd Pd -0.9988 1.0072 'International Tables Vol C Tables 4.2.6.8 and 6.1.1.4'

loop_
_geom_angle_atom_site_label_1
_geom_angle_atom_site_label_2
_geom_angle_atom_site_label_3
_geom_angle
_geom_angle_site_symmetry_1
_geom_angle_site_symmetry_3
Cl3 Pd1 Cl2 91.87(3) . .
Cl3 Pd1 Cl1 90.23(2) . 2_666
Cl2 Pd1 Cl1 177.71(2) . 2_666
Cl3 Pd1 Cl1 176.43(2) . .
Cl2 Pd1 Cl1 91.62(2) . .
Cl1 Pd1 Cl1 86.27(2) 2_666 .
Pd1 Cl1 Pd1 93.73(2) 2_666 .
C2 N1 C1 121.2(2) . .
C2 N1 H1N 119.4 . .
C1 N1 H1N 119.4 . .
C9 N2 C10 122.4(2) . .
C9 N2 H2N 118.8 . .
C10 N2 H2N 118.8 . .
N1 C1 C14 112.0(2) . 2_666
N1 C1 H1A 109.2 . .
C14 C1 H1A 109.2 2_666 .
N1 C1 H1B 109.2 . .
C14 C1 H1B 109.2 2_666 .
H1A C1 H1B 107.9 . .
O1 C2 N1 122.4(3) . .
O1 C2 C3 121.7(2) . .
N1 C2 C3 115.9(2) . .
C8 C3 C4 120.0(2) . .
C8 C3 C2 118.1(2) . .
C4 C3 C2 121.8(2) . .
C3 C4 C5 119.4(2) . .
C3 C4 H4 120.3 . .
C5 C4 H4 120.3 . .
C6 C5 C4 119.5(2) . .
C6 C5 C9 117.5(2) . .
C4 C5 C9 122.9(2) . .
C5 C6 C7 121.9(2) . .
C5 C6 H6 119.1 . .
C7 C6 H6 119.1 . .
C8 C7 C6 117.4(2) . .
C8 C7 C17 120.6(2) . .
C6 C7 C17 122.0(2) . .
C3 C8 C7 121.7(2) . .
C3 C8 H8 119.1 . .
C7 C8 H8 119.1 . .
O2 C9 N2 122.7(2) . .
O2 C9 C5 120.5(2) . .
N2 C9 C5 116.8(2) . .
N2 C10 C11 111.9(2) . .
N2 C10 H10A 109.2 . .
C11 C10 H10A 109.2 . .
N2 C10 H10B 109.2 . .
C11 C10 H10B 109.2 . .
H10A C10 H10B 107.9 . .
C16 C11 C12 120.6(2) . .
C16 C11 C10 119.0(2) . .
C12 C11 C10 120.4(3) . .
C13 C12 C11 119.1(3) . .
C13 C12 C21 119.5(2) . .
C11 C12 C21 121.4(3) . .
C14 C13 C12 119.9(2) . .
C14 C13 C22 120.7(3) . .
C12 C13 C22 119.3(3) . .
C15 C14 C13 120.7(3) . .
C15 C14 C1 119.9(3) . 2_666
C13 C14 C1 119.3(3) . 2_666
C14 C15 C16 119.4(3) . .
C14 C15 C23 121.2(3) . .
C16 C15 C23 119.4(3) . .
C11 C16 C15 119.8(2) . .
C11 C16 C24 121.2(2) . .
C15 C16 C24 119.1(3) . .
C18 C17 C20 108.9(3) . .
C18 C17 C7 107.5(2) . .
C20 C17 C7 112.1(2) . .
C18 C17 C19 108.9(3) . .
C20 C17 C19 107.7(3) . .
C7 C17 C19 111.6(2) . .
C17 C18 H18A 109.5 . .
C17 C18 H18B 109.5 . .
H18A C18 H18B 109.5 . .
C17 C18 H18C 109.5 . .
H18A C18 H18C 109.5 . .
H18B C18 H18C 109.5 . .
C17 C19 H19A 109.5 . .
C17 C19 H19B 109.5 . .
H19A C19 H19B 109.5 . .
C17 C19 H19C 109.5 . .
H19A C19 H19C 109.5 . .
H19B C19 H19C 109.5 . .
C17 C20 H20A 109.5 . .
C17 C20 H20B 109.5 . .
H20A C20 H20B 109.5 . .
C17 C20 H20C 109.5 . .
H20A C20 H20C 109.5 . .
H20B C20 H20C 109.5 . .
C12 C21 H21A 109.5 . .
C12 C21 H21B 109.5 . .
H21A C21 H21B 109.5 . .
C12 C21 H21C 109.5 . .
H21A C21 H21C 109.5 . .
H21B C21 H21C 109.5 . .
C13 C22 H22A 109.5 . .
C13 C22 H22B 109.5 . .
H22A C22 H22B 109.5 . .
C13 C22 H22C 109.5 . .
H22A C22 H22C 109.5 . .
H22B C22 H22C 109.5 . .
C15 C23 H23A 109.5 . .
C15 C23 H23B 109.5 . .
H23A C23 H23B 109.5 . .
C15 C23 H23C 109.5 . .
H23A C23 H23C 109.5 . .
H23B C23 H23C 109.5 . .
C16 C24 H24A 109.5 . .
C16 C24 H24B 109.5 . .
H24A C24 H24B 109.5 . .
C16 C24 H24C 109.5 . .
H24A C24 H24C 109.5 . .
H24B C24 H24C 109.5 . .
C29 N3 C37 110.0(2) . .
C29 N3 C33 111.1(2) . .
C37 N3 C33 108.5(2) . .
C29 N3 C25 108.7(2) . .
C37 N3 C25 111.9(2) . .
C33 N3 C25 106.6(2) . .
C26 C25 N3 117.1(3) . .
C26 C25 H25A 108.0 . .
N3 C25 H25A 108.0 . .
C26 C25 H25B 108.0 . .
N3 C25 H25B 108.0 . .
H25A C25 H25B 107.3 . .
C25 C26 C27 106.9(4) . .
C25 C26 H26A 110.3 . .
C27 C26 H26A 110.3 . .
C25 C26 H26B 110.3 . .
C27 C26 H26B 110.3 . .
H26A C26 H26B 108.6 . .
C28 C27 C26 112.8(5) . .
C28 C27 H27A 109.0 . .
C26 C27 H27A 109.0 . .
C28 C27 H27B 109.0 . .
C26 C27 H27B 109.0 . .
H27A C27 H27B 107.8 . .
C27 C28 H28A 109.5 . .
C27 C28 H28B 109.5 . .
H28A C28 H28B 109.5 . .
C27 C28 H28C 109.5 . .
H28A C28 H28C 109.5 . .
H28B C28 H28C 109.5 . .
C30 C29 N3 115.8(2) . .
C30 C29 H29A 108.3 . .
N3 C29 H29A 108.3 . .
C30 C29 H29B 108.3 . .
N3 C29 H29B 108.3 . .
H29A C29 H29B 107.4 . .
C29 C30 C31 111.3(3) . .
C29 C30 H30A 109.4 . .
C31 C30 H30A 109.4 . .
C29 C30 H30B 109.4 . .
C31 C30 H30B 109.4 . .
H30A C30 H30B 108.0 . .
C32 C31 C30 114.5(4) . .
C32 C31 H31A 108.6 . .
C30 C31 H31A 108.6 . .
C32 C31 H31B 108.6 . .
C30 C31 H31B 108.6 . .
H31A C31 H31B 107.6 . .
C31 C32 H32A 109.5 . .
C31 C32 H32B 109.5 . .
H32A C32 H32B 109.5 . .
C31 C32 H32C 109.5 . .
H32A C32 H32C 109.5 . .
H32B C32 H32C 109.5 . .
C34 C33 N3 116.2(2) . .
C34 C33 H33A 108.2 . .
N3 C33 H33A 108.2 . .
C34 C33 H33B 108.2 . .
N3 C33 H33B 108.2 . .
H33A C33 H33B 107.4 . .
C35 C34 C33 111.0(3) . .
C35 C34 H34A 109.4 . .
C33 C34 H34A 109.4 . .
C35 C34 H34B 109.4 . .
C33 C34 H34B 109.4 . .
H34A C34 H34B 108.0 . .
C34 C35 C36 112.5(3) . .
C34 C35 H35A 109.1 . .
C36 C35 H35A 109.1 . .
C34 C35 H35B 109.1 . .
C36 C35 H35B 109.1 . .
H35A C35 H35B 107.8 . .
C35 C36 H36A 109.5 . .
C35 C36 H36B 109.5 . .
H36A C36 H36B 109.5 . .
C35 C36 H36C 109.5 . .
H36A C36 H36C 109.5 . .
H36B C36 H36C 109.5 . .
C38 C37 N3 116.1(2) . .
C38 C37 H37A 108.3 . .
N3 C37 H37A 108.3 . .
C38 C37 H37B 108.3 . .
N3 C37 H37B 108.3 . .
H37A C37 H37B 107.4 . .
C37 C38 C39 112.2(3) . .
C37 C38 H38A 109.2 . .
C39 C38 H38A 109.2 . .
C37 C38 H38B 109.2 . .
C39 C38 H38B 109.2 . .
H38A C38 H38B 107.9 . .
C40 C39 C38 112.6(3) . .
C40 C39 H39A 109.1 . .
C38 C39 H39A 109.1 . .
C40 C39 H39B 109.1 . .
C38 C39 H39B 109.1 . .
H39A C39 H39B 107.8 . .
C39 C40 H40A 109.5 . .
C39 C40 H40B 109.5 . .
H40A C40 H40B 109.5 . .
C39 C40 H40C 109.5 . .
H40A C40 H40C 109.5 . .
H40B C40 H40C 109.5 . .

loop_
_geom_bond_atom_site_label_1
_geom_bond_atom_site_label_2
_geom_bond_distance
_geom_bond_site_symmetry_2
Pd1 Cl3 2.2686(7) .
Pd1 Cl2 2.2758(7) .
Pd1 Cl1 2.3157(6) 2_666
Pd1 Cl1 2.3382(6) .
O1 C2 1.230(3) .
O2 C9 1.232(3) .
N1 C2 1.335(3) .
N1 C1 1.471(3) .
N1 H1N 0.8800 .
N2 C9 1.339(3) .
N2 C10 1.463(3) .
N2 H2N 0.8800 .
C1 C14 1.517(4) 2_666
C1 H1A 0.9900 .
C1 H1B 0.9900 .
C2 C3 1.503(4) .
C3 C8 1.391(4) .
C3 C4 1.393(4) .
C4 C5 1.397(3) .
C4 H4 0.9500 .
C5 C6 1.395(3) .
C5 C9 1.510(4) .
C6 C7 1.398(4) .
C6 H6 0.9500 .
C7 C8 1.393(4) .
C7 C17 1.535(4) .
C8 H8 0.9500 .
C10 C11 1.526(4) .
C10 H10A 0.9900 .
C10 H10B 0.9900 .
C11 C16 1.400(4) .
C11 C12 1.407(4) .
C12 C13 1.407(4) .
C12 C21 1.511(4) .
C13 C14 1.400(4) .
C13 C22 1.514(4) .
C14 C15 1.399(4) .
C15 C16 1.408(4) .
C15 C23 1.516(4) .
C16 C24 1.512(4) .
C17 C18 1.528(4) .
C17 C20 1.532(5) .
C17 C19 1.535(4) .
C18 H18A 0.9800 .
C18 H18B 0.9800 .
C18 H18C 0.9800 .
C19 H19A 0.9800 .
C19 H19B 0.9800 .
C19 H19C 0.9800 .
C20 H20A 0.9800 .
C20 H20B 0.9800 .
C20 H20C 0.9800 .
C21 H21A 0.9800 .
C21 H21B 0.9800 .
C21 H21C 0.9800 .
C22 H22A 0.9800 .
C22 H22B 0.9800 .
C22 H22C 0.9800 .
C23 H23A 0.9800 .
C23 H23B 0.9800 .
C23 H23C 0.9800 .
C24 H24A 0.9800 .
C24 H24B 0.9800 .
C24 H24C 0.9800 .
N3 C29 1.515(4) .
N3 C37 1.517(4) .
N3 C33 1.523(4) .
N3 C25 1.528(4) .
C25 C26 1.490(5) .
C25 H25A 0.9900 .
C25 H25B 0.9900 .
C26 C27 1.586(6) .
C26 H26A 0.9900 .
C26 H26B 0.9900 .
C27 C28 1.450(7) .
C27 H27A 0.9900 .
C27 H27B 0.9900 .
C28 H28A 0.9800 .
C28 H28B 0.9800 .
C28 H28C 0.9800 .
C29 C30 1.507(4) .
C29 H29A 0.9900 .
C29 H29B 0.9900 .
C30 C31 1.510(5) .
C30 H30A 0.9900 .
C30 H30B 0.9900 .
C31 C32 1.490(5) .
C31 H31A 0.9900 .
C31 H31B 0.9900 .
C32 H32A 0.9800 .
C32 H32B 0.9800 .
C32 H32C 0.9800 .
C33 C34 1.518(4) .
C33 H33A 0.9900 .
C33 H33B 0.9900 .
C34 C35 1.510(5) .
C34 H34A 0.9900 .
C34 H34B 0.9900 .
C35 C36 1.519(5) .
C35 H35A 0.9900 .
C35 H35B 0.9900 .
C36 H36A 0.9800 .
C36 H36B 0.9800 .
C36 H36C 0.9800 .
C37 C38 1.517(4) .
C37 H37A 0.9900 .
C37 H37B 0.9900 .
C38 C39 1.530(4) .
C38 H38A 0.9900 .
C38 H38B 0.9900 .
C39 C40 1.524(5) .
C39 H39A 0.9900 .
C39 H39B 0.9900 .
C40 H40A 0.9800 .
C40 H40B 0.9800 .
C40 H40C 0.9800 .

loop_
_geom_hbond_atom_site_label_D
_geom_hbond_atom_site_label_H
_geom_hbond_atom_site_label_A
_geom_hbond_distance_DH
_geom_hbond_distance_HA
_geom_hbond_distance_DA
_geom_hbond_angle_DHA
_geom_hbond_site_symmetry_A
_geom_hbond_publ_flag
N1 H1N Cl1 0.88 2.50 3.355(2) 163.3 . yes
N2 H2N Cl1 0.88 2.76 3.420(2) 132.5 . yes
N2 H2N Cl2 0.88 2.61 3.389(2) 148.5 . yes
C25 H25B Cl2 0.99 2.75 3.683(3) 156.6 1_565 yes
C29 H29A O1 0.99 2.28 3.269(4) 175.0 2_666 yes
C29 H29B O2 0.99 2.33 3.300(4) 167.7 2_566 yes
C33 H33B Cl3 0.99 2.71 3.688(3) 170.0 1_565 yes
C38 H38A Cl3 0.99 2.79 3.776(3) 172.3 1_565 yes

loop_
_geom_torsion_atom_site_label_1
_geom_torsion_atom_site_label_2
_geom_torsion_atom_site_label_3
_geom_torsion_atom_site_label_4
_geom_torsion
_geom_torsion_site_symmetry_1
_geom_torsion_site_symmetry_4
C2 N1 C1 C14 -160.6(3) . 2_666
C1 N1 C2 O1 -6.6(5) . .
C1 N1 C2 C3 170.6(3) . .
O1 C2 C3 C8 32.8(5) . .
N1 C2 C3 C8 -144.4(3) . .
O1 C2 C3 C4 -149.9(3) . .
N1 C2 C3 C4 33.0(4) . .
C8 C3 C4 C5 2.6(4) . .
C2 C3 C4 C5 -174.8(3) . .
C3 C4 C5 C6 -1.0(4) . .
C3 C4 C5 C9 177.0(2) . .
C4 C5 C6 C7 -0.3(4) . .
C9 C5 C6 C7 -178.4(2) . .
C5 C6 C7 C8 0.0(4) . .
C5 C6 C7 C17 -177.1(2) . .
C4 C3 C8 C7 -3.0(4) . .
C2 C3 C8 C7 174.4(3) . .
C6 C7 C8 C3 1.7(4) . .
C17 C7 C8 C3 178.8(3) . .
C10 N2 C9 O2 5.1(4) . .
C10 N2 C9 C5 -173.2(2) . .
C6 C5 C9 O2 -12.6(4) . .
C4 C5 C9 O2 169.3(3) . .
C6 C5 C9 N2 165.8(2) . .
C4 C5 C9 N2 -12.3(4) . .
C9 N2 C10 C11 138.1(3) . .
N2 C10 C11 C16 -71.9(3) . .
N2 C10 C11 C12 108.8(3) . .
C16 C11 C12 C13 -5.9(4) . .
C10 C11 C12 C13 173.5(2) . .
C16 C11 C12 C21 175.7(2) . .
C10 C11 C12 C21 -5.0(4) . .
C11 C12 C13 C14 2.2(4) . .
C21 C12 C13 C14 -179.3(2) . .
C11 C12 C13 C22 -177.4(2) . .
C21 C12 C13 C22 1.1(4) . .
C12 C13 C14 C15 3.8(4) . .
C22 C13 C14 C15 -176.6(2) . .
C12 C13 C14 C1 -174.1(2) . 2_666
C22 C13 C14 C1 5.5(4) . 2_666
C13 C14 C15 C16 -6.1(4) . .
C1 C14 C15 C16 171.7(2) 2_666 .
C13 C14 C15 C23 173.1(2) . .
C1 C14 C15 C23 -9.0(4) 2_666 .
C12 C11 C16 C15 3.5(4) . .
C10 C11 C16 C15 -175.8(2) . .
C12 C11 C16 C24 -176.2(2) . .
C10 C11 C16 C24 4.4(4) . .
C14 C15 C16 C11 2.5(4) . .
C23 C15 C16 C11 -176.8(2) . .
C14 C15 C16 C24 -177.8(2) . .
C23 C15 C16 C24 2.9(4) . .
C8 C7 C17 C18 -80.8(3) . .
C6 C7 C17 C18 96.2(3) . .
C8 C7 C17 C20 159.6(3) . .
C6 C7 C17 C20 -23.4(4) . .
C8 C7 C17 C19 38.6(4) . .
C6 C7 C17 C19 -144.4(3) . .
C29 N3 C25 C26 -64.8(4) . .
C37 N3 C25 C26 57.0(4) . .
C33 N3 C25 C26 175.4(3) . .
N3 C25 C26 C27 -179.5(3) . .
C25 C26 C27 C28 -178.7(4) . .
C37 N3 C29 C30 64.9(3) . .
C33 N3 C29 C30 -55.2(3) . .
C25 N3 C29 C30 -172.2(3) . .
N3 C29 C30 C31 171.3(3) . .
C29 C30 C31 C32 -178.9(3) . .
C29 N3 C33 C34 -48.3(3) . .
C37 N3 C33 C34 -169.4(3) . .
C25 N3 C33 C34 69.9(3) . .
N3 C33 C34 C35 -177.2(3) . .
C33 C34 C35 C36 178.9(3) . .
C29 N3 C37 C38 168.0(3) . .
C33 N3 C37 C38 -70.2(3) . .
C25 N3 C37 C38 47.1(3) . .
N3 C37 C38 C39 160.0(3) . .
C37 C38 C39 C40 -78.6(4) . .
